data_7232180
loop_
_publ_author_name
'Hirahara, Masanari'
'Goto, Hiroki'
'Yamamoto, Rei'
'Yagi, Masayuki'
'Umemura, Yasushi'

_publ_section_title
;
 Photoisomerization and thermal isomerization of ruthenium aqua complexes
 with chloro-substituted asymmetric bidentate ligands
;
_journal_issue 4
_journal_name_full 'RSC Advances'
_journal_page_first 2002
_journal_paper_doi 10.1039/C8RA08943D
_journal_volume 9
_journal_year 2019
_chemical_formula_moiety 'C29 H22 Cl N5 O Ru, 2(F6 P), H2 O, O'
_chemical_formula_sum 'C29 H26 Cl F12 N5 O3 P2 Ru'
_chemical_formula_weight 919.01
_chemical_name_systematic
;
 ? 
;
_space_group_crystal_system triclinic
_space_group_IT_number 2
_space_group_name_Hall '-P 1'
_space_group_name_H-M_alt 'P -1'
_symmetry_Int_Tables_number 2
_symmetry_space_group_name_Hall '-P 1'
_symmetry_space_group_name_H-M 'P -1'
_audit_creation_date 2016-07-19
_audit_creation_method
;
Olex2 1.2
(compiled 2016.02.19 svn.r3266 for OlexSys, GUI svn.r5155)
;
_audit_update_record
;
2017-04-27 deposited with the CCDC.
2019-01-07 downloaded from the CCDC.
;
_cell_angle_alpha 102.237(5)
_cell_angle_beta 97.412(5)
_cell_angle_gamma 111.015(3)
_cell_formula_units_Z 2
_cell_length_a 9.010(2)
_cell_length_b 11.910(3)
_cell_length_c 18.237(6)
_cell_measurement_reflns_used 399
_cell_measurement_temperature 100
_cell_measurement_theta_max 22.75
_cell_measurement_theta_min 3.70
_cell_volume 1739.7(8)
_computing_molecular_graphics 'Olex2 (Dolomanov et al., 2009)'
_computing_publication_material 'Olex2 (Dolomanov et al., 2009)'
_computing_structure_refinement 'olex2.refine (Bourhis et al., 2015)'
_computing_structure_solution 'SHELXS-97 (Sheldrick, 1990)'
_diffrn_ambient_temperature 100
_diffrn_measured_fraction_theta_full 0.9736
_diffrn_measured_fraction_theta_max 0.9736
_diffrn_measurement_device_type 'Bruker SMART APEX CCD-detector diffractometer'
_diffrn_radiation_type 'Mo K\a'
_diffrn_radiation_wavelength 0.71073
_diffrn_reflns_av_R_equivalents 0.0973
_diffrn_reflns_av_unetI/netI 0.1502
_diffrn_reflns_limit_h_max 11
_diffrn_reflns_limit_h_min -11
_diffrn_reflns_limit_k_max 15
_diffrn_reflns_limit_k_min -15
_diffrn_reflns_limit_l_max 23
_diffrn_reflns_limit_l_min -23
_diffrn_reflns_number 19274
_diffrn_reflns_theta_full 27.3631
_diffrn_reflns_theta_max 27.36
_diffrn_reflns_theta_min 1.17
_exptl_absorpt_coefficient_mu 0.724
_exptl_absorpt_correction_T_max 0.9858
_exptl_absorpt_correction_T_min 0.619555
_exptl_absorpt_correction_type multi-scan
_exptl_absorpt_process_details
;
SADABS-2004/1 (Bruker,2004) was used for absorption correction.
R(int) was 0.0655 before and 0.0420 after correction.
The Ratio of minimum to maximum transmission is 0.6196.
The \l/2 correction factor is 0.0015.
;
_exptl_crystal_colour red
_exptl_crystal_density_diffrn 1.7504
_exptl_crystal_density_method 'not measured'
_exptl_crystal_description plate
_exptl_crystal_F_000 910.8724
_exptl_crystal_size_max 0.25
_exptl_crystal_size_mid 0.1
_exptl_crystal_size_min 0.02
_refine_diff_density_max 2.6854
_refine_diff_density_min -2.4404
_refine_diff_density_rms 0.3365
_refine_ls_d_res_high 0.7732
_refine_ls_d_res_low 17.3667
_refine_ls_goodness_of_fit_ref 1.0147
_refine_ls_hydrogen_treatment mixed
_refine_ls_matrix_type full
_refine_ls_number_constraints 46
_refine_ls_number_parameters 481
_refine_ls_number_reflns 7682
_refine_ls_number_restraints 6
_refine_ls_restrained_S_all 1.0143
_refine_ls_R_factor_all 0.1356
_refine_ls_R_factor_gt 0.0628
_refine_ls_shift/su_max 0.0001
_refine_ls_shift/su_mean 0.0000
_refine_ls_structure_factor_coef Fsqd
_refine_ls_weighting_details 'w=1/[\s^2^(Fo^2^)+(0.0657P)^2^] where P=(Fo^2^+2Fc^2^)/3'
_refine_ls_weighting_scheme calc
_refine_ls_wR_factor_gt 0.1225
_refine_ls_wR_factor_ref 0.1530
_reflns_Friedel_coverage 0.0
_reflns_limit_h_max 11
_reflns_limit_h_min -11
_reflns_limit_k_max 14
_reflns_limit_k_min -15
_reflns_limit_l_max 23
_reflns_limit_l_min 0
_reflns_number_gt 4463
_reflns_number_total 7682
_reflns_threshold_expression I>=2u(I)
_cod_data_source_file c8ra08943d2.cif
_cod_data_source_block test2
_cod_original_cell_volume 1739.7(9)
_cod_database_code 7232180
_olex2_refinement_description
;
1. Fixed Uiso
 At 1.2 times of:
  All C(H) groups
 At 1.5 times of:
  All O(H,H) groups
2. Uiso/Uaniso restraints and constraints
Uanis(O3) \\sim Ueq: with sigma of 0.1 and sigma for terminal atoms of 0.2
3.a Free rotating group:
 O2(H2a,H2b)
3.b Rotating group:
 O1(H1a,H1b)
3.c Aromatic/amide H refined with riding coordinates:
 C14(H14), C12(H12), C13(H13), C7(H7), C15(H15), C9(H9), C8(H8), C23(H23),
 C17(H17), C22(H22), C19(H19), C18(H18), C1(H1), C4(H4), C2(H2), C3(H3),
 C28(H28), C25(H25), C27(H27), C26(H26)
;
_olex2_submission_special_instructions 'No special instructions were received'

loop_
_space_group_symop_id
_space_group_symop_operation_xyz
1 x,y,z
2 -x,-y,-z

loop_
_atom_site_label
_atom_site_type_symbol
_atom_site_fract_x
_atom_site_fract_y
_atom_site_fract_z
_atom_site_U_iso_or_equiv
_atom_site_adp_type
_atom_site_occupancy
_atom_site_refinement_flags_posn
_atom_site_refinement_flags_adp
Ru1 Ru 0.77605(6) 0.83045(5) 0.73069(3) 0.01606(15) Uani 1.000000 . .
P1 P 0.56931(19) 0.29944(16) 0.97750(10) 0.0281(4) Uani 1.000000 . .
P2 P 0.3904(2) 0.70448(17) 0.38014(10) 0.0313(5) Uani 1.000000 . .
N4 N 0.8707(4) 0.7240(3) 0.7807(2) 0.0194(12) Uani 1.000000 . .
N2 N 0.9733(4) 0.9770(3) 0.7376(2) 0.0178(11) Uani 1.000000 . .
O1 O 0.6506(4) 0.9346(3) 0.6904(2) 0.0221(10) Uani 1.000000 . .
H1a H 0.6908(4) 0.9622(3) 0.6550(2) 0.0331(15) Uiso 1.000000 GR .
H1b H 0.6614(4) 0.9957(3) 0.7276(2) 0.0331(15) Uiso 1.000000 GR .
N5 N 0.5646(4) 0.6775(3) 0.7277(2) 0.0164(11) Uani 1.000000 . .
F1 F 0.4712(4) 0.1629(3) 0.9190(2) 0.0447(11) Uani 1.000000 . .
F2 F 0.5980(4) 0.2356(3) 1.0438(2) 0.0515(12) Uani 1.000000 . .
F6 F 0.4035(3) 0.2972(3) 1.0003(2) 0.0467(12) Uani 1.000000 . .
F4 F 0.6693(4) 0.4336(3) 1.0362(2) 0.0547(13) Uani 1.000000 . .
F5 F 0.5378(4) 0.3600(3) 0.9102(2) 0.0515(12) Uani 1.000000 . .
F11 F 0.2433(3) 0.7405(3) 0.4045(2) 0.0467(11) Uani 1.000000 . .
F8 F 0.5366(3) 0.6705(3) 0.3563(2) 0.0448(11) Uani 1.000000 . .
F7 F 0.2909(4) 0.5652(3) 0.3762(3) 0.100(2) Uani 1.000000 . .
F10 F 0.4870(4) 0.8478(3) 0.3834(3) 0.0645(15) Uani 1.000000 . .
N3 N 0.8203(4) 0.7813(3) 0.6224(2) 0.0180(11) Uani 1.000000 . .
C14 C 0.7767(4) 0.6539(4) 0.4938(3) 0.0275(16) Uani 1.000000 . .
H14 H 0.7175(4) 0.5792(4) 0.4555(3) 0.0330(19) Uiso 1.000000 R .
C12 C 0.9930(4) 0.8574(4) 0.5384(3) 0.0247(15) Uani 1.000000 . .
H12 H 1.0807(4) 0.9208(4) 0.5303(3) 0.0296(18) Uiso 1.000000 R .
C13 C 0.9056(4) 0.7479(4) 0.4803(3) 0.0257(15) Uani 1.000000 . .
H13 H 0.9330(4) 0.7372(4) 0.4326(3) 0.0309(18) Uiso 1.000000 R .
C10 C 1.0365(4) 0.9864(4) 0.6745(3) 0.0203(14) Uani 1.000000 . .
C7 C 1.1720(4) 1.1779(4) 0.8095(3) 0.0254(15) Uani 1.000000 . .
H7 H 1.2169(4) 1.2423(4) 0.8552(3) 0.0305(18) Uiso 1.000000 R .
C15 C 0.7367(4) 0.6726(4) 0.5652(3) 0.0166(13) Uani 1.000000 . .
H15 H 0.6505(4) 0.6093(4) 0.5742(3) 0.0199(16) Uiso 1.000000 R .
C6 C 1.0357(4) 1.0721(4) 0.8039(3) 0.0192(14) Uani 1.000000 . .
C5 C 0.9425(4) 1.0473(4) 0.8642(3) 0.0184(13) Uani 1.000000 . .
C11 C 0.9489(4) 0.8724(4) 0.6092(3) 0.0212(14) Uani 1.000000 . .
C9 C 1.1725(4) 1.0915(4) 0.6784(3) 0.0235(15) Uani 1.000000 . .
H9 H 1.2175(4) 1.0979(4) 0.6356(3) 0.0282(18) Uiso 1.000000 R .
C8 C 1.2409(4) 1.1867(4) 0.7463(3) 0.0276(16) Uani 1.000000 . .
H8 H 1.3335(4) 1.2569(4) 0.7495(3) 0.0332(19) Uiso 1.000000 R .
C23 C 0.3039(4) 0.5068(4) 0.7686(3) 0.0225(15) Uani 1.000000 . .
H23 H 0.2177(4) 0.4552(4) 0.7850(3) 0.0270(18) Uiso 1.000000 R .
C20 C 0.7602(4) 0.6403(4) 0.8089(3) 0.0188(13) Uani 1.000000 . .
C16 C 1.0280(4) 0.7318(4) 0.7986(3) 0.0212(14) Uani 1.000000 . .
C21 C 0.5882(4) 0.6181(4) 0.7803(3) 0.0192(14) Uani 1.000000 . .
C17 C 1.0767(4) 0.6652(4) 0.8427(3) 0.0261(15) Uani 1.000000 . .
H17 H 1.1846(4) 0.6733(4) 0.8517(3) 0.0313(18) Uiso 1.000000 R .
C29 C 0.4047(4) 0.6413(4) 0.6873(3) 0.0159(13) Uani 1.000000 . .
C22 C 0.4605(4) 0.5348(4) 0.8042(3) 0.0205(14) Uani 1.000000 . .
H22 H 0.4827(4) 0.5000(4) 0.8431(3) 0.0246(17) Uiso 1.000000 R .
C19 C 0.8037(4) 0.5741(4) 0.8561(3) 0.0232(15) Uani 1.000000 . .
H19 H 0.7255(4) 0.5218(4) 0.8760(3) 0.0278(17) Uiso 1.000000 R .
C24 C 0.2722(4) 0.5547(4) 0.7079(3) 0.0179(13) Uani 1.000000 . .
Cl1 Cl 1.17585(17) 0.83272(15) 0.76447(9) 0.0283(4) Uani 1.000000 . .
F12 F 0.3118(4) 0.6779(3) 0.2927(2) 0.0716(16) Uani 1.000000 . .
F9 F 0.4703(4) 0.7368(4) 0.4680(2) 0.104(2) Uani 1.000000 . .
F3 F 0.7356(4) 0.3011(3) 0.9549(2) 0.0548(13) Uani 1.000000 . .
C18 C 0.9650(4) 0.5867(4) 0.8731(3) 0.0288(16) Uani 1.000000 . .
H18 H 0.9963(4) 0.5430(4) 0.9044(3) 0.0346(19) Uiso 1.000000 R .
N1 N 0.8063(4) 0.9390(3) 0.8422(2) 0.0199(12) Uani 1.000000 . .
C1 C 0.7113(4) 0.9125(4) 0.8926(3) 0.0244(15) Uani 1.000000 . .
H1 H 0.6176(4) 0.8388(4) 0.8779(3) 0.0293(18) Uiso 1.000000 R .
C4 C 0.9867(5) 1.1285(4) 0.9375(3) 0.0287(16) Uani 1.000000 . .
H4 H 1.0814(5) 1.2014(4) 0.9518(3) 0.0345(19) Uiso 1.000000 R .
C2 C 0.7495(5) 0.9920(4) 0.9655(3) 0.0333(17) Uani 1.000000 . .
H2 H 0.6808(5) 0.9726(4) 0.9990(3) 0.040(2) Uiso 1.000000 R .
C3 C 0.8900(5) 1.1008(4) 0.9888(3) 0.0409(19) Uani 1.000000 . .
H3 H 0.9183(5) 1.1540(4) 1.0384(3) 0.049(2) Uiso 1.000000 R .
C28 C 0.3753(4) 0.6868(4) 0.6244(3) 0.0195(14) Uani 1.000000 . .
H28 H 0.4623(4) 0.7416(4) 0.6101(3) 0.0234(16) Uiso 1.000000 R .
C25 C 0.1107(4) 0.5223(4) 0.6652(3) 0.0215(14) Uani 1.000000 . .
H25 H 0.0216(4) 0.4683(4) 0.6786(3) 0.0258(17) Uiso 1.000000 R .
C27 C 0.2188(4) 0.6509(4) 0.5837(3) 0.0228(15) Uani 1.000000 . .
H27 H 0.2002(4) 0.6805(4) 0.5417(3) 0.0274(18) Uiso 1.000000 R .
C26 C 0.0862(4) 0.5693(4) 0.6057(3) 0.0246(15) Uani 1.000000 . .
H26 H -0.0196(4) 0.5476(4) 0.5788(3) 0.0295(18) Uiso 1.000000 R .
O2 O 0.7122(4) 0.9984(3) 0.5585(2) 0.0405(13) Uani 1.000000 . .
H2a H 0.7067(4) 1.0688(3) 0.5606(2) 0.0608(19) Uiso 1.000000 G .
H2b H 0.6320(4) 0.9410(3) 0.5246(2) 0.0608(19) Uiso 1.000000 G .
O3 O 0.6511(5) 0.1327(4) 0.7896(3) 0.144(4) Uani 1.000000 . U

loop_
_atom_site_aniso_label
_atom_site_aniso_U_11
_atom_site_aniso_U_22
_atom_site_aniso_U_33
_atom_site_aniso_U_12
_atom_site_aniso_U_13
_atom_site_aniso_U_23
Ru1 0.0137(3) 0.0173(3) 0.0164(3) 0.0056(2) 0.00790(19) 0.00163(19)
P1 0.0205(9) 0.0347(11) 0.0293(10) 0.0096(9) 0.0078(8) 0.0105(8)
P2 0.0208(10) 0.0424(12) 0.0336(10) 0.0108(9) 0.0112(8) 0.0163(9)
N4 0.015(3) 0.024(3) 0.017(3) 0.007(2) 0.007(2) 0.000(2)
N2 0.016(3) 0.015(3) 0.022(3) 0.005(2) 0.007(2) 0.003(2)
O1 0.025(2) 0.021(2) 0.026(2) 0.013(2) 0.0122(19) 0.0052(19)
N5 0.015(3) 0.017(3) 0.017(3) 0.008(2) 0.005(2) -0.001(2)
F1 0.055(3) 0.037(2) 0.036(2) 0.014(2) 0.007(2) 0.0049(19)
F2 0.032(2) 0.074(3) 0.043(3) 0.010(2) -0.001(2) 0.030(2)
F6 0.022(2) 0.059(3) 0.060(3) 0.016(2) 0.019(2) 0.012(2)
F4 0.036(3) 0.048(3) 0.058(3) 0.002(2) 0.009(2) -0.003(2)
F5 0.041(3) 0.053(3) 0.060(3) 0.007(2) 0.005(2) 0.039(2)
F11 0.027(2) 0.050(3) 0.073(3) 0.018(2) 0.022(2) 0.025(2)
F8 0.034(2) 0.068(3) 0.048(3) 0.027(2) 0.026(2) 0.026(2)
F7 0.055(3) 0.062(4) 0.240(8) 0.040(3) 0.088(4) 0.094(4)
F10 0.048(3) 0.036(3) 0.101(4) 0.007(2) 0.046(3) 0.001(3)
N3 0.019(3) 0.023(3) 0.019(3) 0.012(2) 0.010(2) 0.010(2)
C14 0.030(4) 0.035(4) 0.019(3) 0.021(3) 0.006(3) -0.003(3)
C12 0.025(4) 0.036(4) 0.022(3) 0.018(3) 0.015(3) 0.012(3)
C13 0.028(4) 0.036(4) 0.023(3) 0.022(3) 0.015(3) 0.008(3)
C10 0.018(3) 0.020(3) 0.022(3) 0.008(3) 0.007(3) 0.002(3)
C7 0.027(4) 0.021(4) 0.026(4) 0.009(3) 0.006(3) 0.002(3)
C15 0.013(3) 0.022(3) 0.017(3) 0.010(3) 0.005(2) 0.005(3)
C6 0.015(3) 0.021(3) 0.019(3) 0.005(3) 0.004(3) 0.005(3)
C5 0.019(3) 0.015(3) 0.020(3) 0.006(3) 0.006(3) 0.001(3)
C11 0.015(3) 0.028(4) 0.023(3) 0.009(3) 0.008(3) 0.007(3)
C9 0.015(3) 0.023(4) 0.029(4) 0.004(3) 0.008(3) 0.006(3)
C8 0.017(3) 0.022(4) 0.040(4) 0.001(3) 0.009(3) 0.011(3)
C23 0.018(3) 0.025(4) 0.025(3) 0.007(3) 0.012(3) 0.007(3)
C20 0.024(3) 0.019(3) 0.015(3) 0.010(3) 0.006(3) 0.003(3)
C16 0.023(3) 0.022(4) 0.018(3) 0.012(3) 0.006(3) -0.000(3)
C21 0.023(3) 0.021(3) 0.011(3) 0.009(3) 0.006(3) -0.001(3)
C17 0.026(4) 0.030(4) 0.022(3) 0.016(3) 0.007(3) -0.001(3)
C29 0.014(3) 0.016(3) 0.017(3) 0.007(3) 0.006(2) -0.000(2)
C22 0.024(3) 0.023(4) 0.019(3) 0.012(3) 0.011(3) 0.007(3)
C19 0.017(3) 0.027(4) 0.026(3) 0.010(3) 0.008(3) 0.005(3)
C24 0.018(3) 0.018(3) 0.015(3) 0.008(3) 0.005(2) -0.004(3)
Cl1 0.0180(8) 0.0339(10) 0.0357(9) 0.0126(8) 0.0117(7) 0.0077(8)
F12 0.094(4) 0.081(4) 0.041(3) 0.054(3) -0.011(3) 0.000(3)
F9 0.079(4) 0.244(8) 0.040(3) 0.111(5) 0.032(3) 0.051(4)
F3 0.034(3) 0.090(4) 0.050(3) 0.030(3) 0.022(2) 0.021(3)
C18 0.034(4) 0.029(4) 0.025(4) 0.018(3) 0.003(3) 0.003(3)
N1 0.022(3) 0.023(3) 0.018(3) 0.011(2) 0.009(2) 0.005(2)
C1 0.027(4) 0.023(4) 0.020(3) 0.007(3) 0.013(3) 0.002(3)
C4 0.040(4) 0.019(4) 0.022(3) 0.005(3) 0.012(3) 0.002(3)
C2 0.049(5) 0.035(4) 0.021(4) 0.019(4) 0.022(3) 0.008(3)
C3 0.050(5) 0.034(4) 0.027(4) 0.007(4) 0.015(4) -0.005(3)
C28 0.012(3) 0.022(3) 0.024(3) 0.007(3) 0.005(3) 0.004(3)
C25 0.018(3) 0.022(3) 0.026(3) 0.009(3) 0.015(3) 0.003(3)
C27 0.029(4) 0.031(4) 0.017(3) 0.020(3) 0.009(3) 0.007(3)
C26 0.016(3) 0.028(4) 0.024(3) 0.008(3) 0.001(3) -0.000(3)
O2 0.042(3) 0.056(4) 0.041(3) 0.032(3) 0.019(2) 0.022(3)
O3 0.351(12) 0.145(7) 0.048(4) 0.209(8) 0.072(6) 0.042(4)

loop_
_atom_type_symbol
_atom_type_scat_dispersion_real
_atom_type_scat_dispersion_imag
_atom_type_scat_Cromer_Mann_a1
_atom_type_scat_Cromer_Mann_a2
_atom_type_scat_Cromer_Mann_a3
_atom_type_scat_Cromer_Mann_a4
_atom_type_scat_Cromer_Mann_b1
_atom_type_scat_Cromer_Mann_b2
_atom_type_scat_Cromer_Mann_b3
_atom_type_scat_Cromer_Mann_b4
_atom_type_scat_Cromer_Mann_c
_atom_type_scat_source
_atom_type_scat_dispersion_source
Ru -1.23940 0.83517 19.26740 12.91820 4.86337 1.56756 0.80852 8.43467 24.79970 94.29280 5.37873983383 'International Tables Volume C Table 6.1.1.4 (pp. 500-502)' 'Henke, Gullikson and Davis, At. Data and Nucl. Data Tables, 1993, 54, 2'
C 0.00347 0.00161 2.31000 1.02000 1.58860 0.86500 20.84390 10.20750 0.56870 51.65120 0.215599998832 'International Tables Volume C Table 6.1.1.4 (pp. 500-502)' 'Henke, Gullikson and Davis, At. Data and Nucl. Data Tables, 1993, 54, 2'
Cl 0.14873 0.16029 11.46040 7.19640 6.25560 1.64550 0.01040 1.16620 18.51940 47.77840 -9.55739974976 'International Tables Volume C Table 6.1.1.4 (pp. 500-502)' 'Henke, Gullikson and Davis, At. Data and Nucl. Data Tables, 1993, 54, 2'
H 0.00000 0.00000 0.49300 0.32291 0.14019 0.04081 10.51090 26.12570 3.14236 57.79970 0.0030380000826 'International Tables Volume C Table 6.1.1.4 (pp. 500-502)' 'Henke, Gullikson and Davis, At. Data and Nucl. Data Tables, 1993, 54, 2'
F 0.01794 0.01033 3.53920 2.64120 1.51700 1.02430 10.28250 4.29440 0.26150 26.14760 0.277599990368 'International Tables Volume C Table 6.1.1.4 (pp. 500-502)' 'Henke, Gullikson and Davis, At. Data and Nucl. Data Tables, 1993, 54, 2'
O 0.01158 0.00611 3.04850 2.28680 1.54630 0.86700 13.27710 5.70110 0.32390 32.90890 0.250800013542 'International Tables Volume C Table 6.1.1.4 (pp. 500-502)' 'Henke, Gullikson and Davis, At. Data and Nucl. Data Tables, 1993, 54, 2'
N 0.00653 0.00323 12.21260 3.13220 2.01250 1.16630 0.00570 9.89330 28.99750 0.58260 -11.5290002823 'International Tables Volume C Table 6.1.1.4 (pp. 500-502)' 'Henke, Gullikson and Davis, At. Data and Nucl. Data Tables, 1993, 54, 2'
P 0.10434 0.09671 6.43450 4.17910 1.78000 1.49080 1.90670 27.15700 0.52600 68.16450 1.11489999294 'International Tables Volume C Table 6.1.1.4 (pp. 500-502)' 'Henke, Gullikson and Davis, At. Data and Nucl. Data Tables, 1993, 54, 2'

loop_
_geom_angle_atom_site_label_1
_geom_angle_atom_site_label_2
_geom_angle_atom_site_label_3
_geom_angle
N2 Ru1 N4 101.93(15)
O1 Ru1 N4 170.76(14)
O1 Ru1 N2 84.44(14)
N5 Ru1 N4 78.03(14)
N5 Ru1 N2 177.64(17)
N5 Ru1 O1 95.33(14)
N3 Ru1 N4 98.20(16)
N3 Ru1 N2 79.31(15)
N3 Ru1 O1 89.52(15)
N3 Ru1 N5 103.04(14)
N1 Ru1 N4 87.09(16)
N1 Ru1 N2 79.53(15)
N1 Ru1 O1 87.51(15)
N1 Ru1 N5 98.12(15)
N1 Ru1 N3 158.81(13)
F2 P1 F1 89.0(2)
F6 P1 F1 89.55(19)
F6 P1 F2 89.4(2)
F4 P1 F1 178.7(2)
F4 P1 F2 90.0(2)
F4 P1 F6 91.3(2)
F5 P1 F1 89.7(2)
F5 P1 F2 178.7(2)
F5 P1 F6 90.3(2)
F5 P1 F4 91.3(2)
F3 P1 F1 90.4(2)
F3 P1 F2 90.3(2)
F3 P1 F6 179.7(2)
F3 P1 F4 88.8(2)
F3 P1 F5 90.0(2)
F8 P2 F11 179.4(2)
F7 P2 F11 90.1(2)
F7 P2 F8 90.5(2)
F10 P2 F11 88.29(19)
F10 P2 F8 91.11(19)
F10 P2 F7 178.1(2)
F12 P2 F11 90.2(2)
F12 P2 F8 90.0(2)
F12 P2 F7 90.1(3)
F12 P2 F10 88.9(2)
F9 P2 F11 88.9(2)
F9 P2 F8 90.9(2)
F9 P2 F7 92.0(3)
F9 P2 F10 88.9(2)
F9 P2 F12 177.7(3)
C20 N4 Ru1 113.5(3)
C16 N4 Ru1 131.3(3)
C16 N4 C20 114.7(4)
C10 N2 Ru1 119.6(3)
C6 N2 Ru1 119.0(3)
C6 N2 C10 121.2(3)
C21 N5 Ru1 112.7(2)
C29 N5 Ru1 129.3(3)
C29 N5 C21 117.4(4)
C15 N3 Ru1 127.9(3)
C11 N3 Ru1 113.4(3)
C11 N3 C15 118.6(4)
C15 C14 C13 119.3(4)
C11 C12 C13 119.6(4)
C12 C13 C14 119.4(5)
C11 C10 N2 111.8(3)
C9 C10 N2 119.8(4)
C9 C10 C11 128.3(5)
C8 C7 C6 119.1(4)
C14 C15 N3 121.8(4)
C7 C6 N2 120.1(4)
C5 C6 N2 112.9(3)
C5 C6 C7 127.0(4)
N1 C5 C6 115.2(4)
C4 C5 C6 123.4(3)
C4 C5 N1 121.4(4)
C12 C11 N3 121.4(4)
C10 C11 N3 115.7(4)
C10 C11 C12 123.0(4)
C8 C9 C10 119.5(5)
C9 C8 C7 120.2(4)
C24 C23 C22 120.4(4)
C21 C20 N4 114.7(4)
C19 C20 N4 123.3(4)
C19 C20 C21 121.9(4)
C17 C16 N4 124.4(4)
Cl1 C16 N4 118.3(4)
Cl1 C16 C17 117.3(3)
C20 C21 N5 114.8(4)
C22 C21 N5 123.8(4)
C22 C21 C20 121.4(4)
C18 C17 C16 119.5(4)
C24 C29 N5 120.2(4)
C28 C29 N5 119.8(4)
C28 C29 C24 119.9(3)
C21 C22 C23 118.3(5)
C18 C19 C20 119.6(4)
C29 C24 C23 119.3(4)
C25 C24 C23 122.9(4)
C25 C24 C29 117.8(4)
C19 C18 C17 118.4(5)
C5 N1 Ru1 113.2(3)
C1 N1 Ru1 128.0(3)
C1 N1 C5 118.8(4)
C2 C1 N1 121.5(4)
C3 C4 C5 119.6(4)
C3 C2 C1 120.0(4)
C2 C3 C4 118.7(4)
C27 C28 C29 120.3(4)
C26 C25 C24 120.8(4)
C26 C27 C28 120.2(5)
C27 C26 C25 120.9(4)

loop_
_geom_bond_atom_site_label_1
_geom_bond_atom_site_label_2
_geom_bond_distance
Ru1 N4 2.057(4)
Ru1 N2 1.961(3)
Ru1 O1 2.129(4)
Ru1 N5 2.096(3)
Ru1 N3 2.070(4)
Ru1 N1 2.091(4)
P1 F1 1.598(3)
P1 F2 1.599(4)
P1 F6 1.594(3)
P1 F4 1.583(4)
P1 F5 1.593(4)
P1 F3 1.599(4)
P2 F11 1.617(4)
P2 F8 1.595(4)
P2 F7 1.558(4)
P2 F10 1.598(4)
P2 F12 1.575(4)
P2 F9 1.574(4)
N4 C20 1.373(5)
N4 C16 1.377(5)
N2 C10 1.357(6)
N2 C6 1.360(5)
N5 C21 1.345(6)
N5 C29 1.397(5)
N3 C15 1.362(5)
N3 C11 1.363(5)
C14 C13 1.385(6)
C14 C15 1.390(7)
C12 C13 1.381(6)
C12 C11 1.394(7)
C10 C11 1.479(6)
C10 C9 1.383(5)
C7 C6 1.382(5)
C7 C8 1.384(7)
C6 C5 1.483(6)
C5 N1 1.360(5)
C5 C4 1.385(6)
C9 C8 1.380(6)
C23 C22 1.363(5)
C23 C24 1.392(7)
C20 C21 1.477(5)
C20 C19 1.393(7)
C16 C17 1.378(7)
C16 Cl1 1.729(5)
C21 C22 1.410(6)
C17 C18 1.373(6)
C29 C24 1.422(6)
C29 C28 1.404(7)
C19 C18 1.392(5)
C24 C25 1.432(5)
N1 C1 1.344(6)
C1 C2 1.378(6)
C4 C3 1.371(7)
C2 C3 1.383(5)
C28 C27 1.372(5)
C25 C26 1.351(7)
C27 C26 1.409(6)

loop_
_restr_u_iso_atom_site_label
_restr_u_iso_weight_param
O3 0.2000
